data_2221544
loop_
_publ_author_name
'Dang, Yan-Qiu'
'Tian, Lai-Jin'

_publ_section_title
;
 2-[(<i>E</i>)-(2-Phenyl-2<i>H</i>-1,2,3-triazol-4-yl)methyleneamino]ethanol
;
_journal_coeditor_code WN2313
_journal_issue 4
_journal_name_full 'Acta Crystallographica Section E'
_journal_page_first o720
_journal_paper_doi 10.1107/S1600536809007946
_journal_volume 65
_journal_year 2009
_chemical_formula_iupac 'C11 H12 N4 O'
_chemical_formula_moiety 'C11 H12 N4 O'
_chemical_formula_sum 'C11 H12 N4 O'
_chemical_formula_weight 216.25
_chemical_name_systematic
;
2-[(<i>E</i>)-(2-Phenyl-2<i>H</i>-1,2,3-triazol-4-yl)methyleneamino]ethanol
;
_space_group_IT_number 29
_symmetry_cell_setting orthorhombic
_symmetry_space_group_name_Hall 'P 2c -2ac'
_symmetry_space_group_name_H-M 'P c a 21'
_atom_sites_solution_hydrogens geom
_atom_sites_solution_primary direct
_atom_sites_solution_secondary difmap
_audit_creation_method SHELXL-97
_cell_angle_alpha 90.00
_cell_angle_beta 90.00
_cell_angle_gamma 90.00
_cell_formula_units_Z 4
_cell_length_a 13.124(5)
_cell_length_b 12.770(5)
_cell_length_c 6.658(3)
_cell_measurement_reflns_used 320
_cell_measurement_temperature 295(2)
_cell_measurement_theta_max 18.47
_cell_measurement_theta_min 2.24
_cell_volume 1115.8(8)
_computing_cell_refinement 'SAINT (Bruker, 2002)'
_computing_data_collection 'SMART (Bruker, 2002)'
_computing_data_reduction 'SAINT (Bruker, 2002)'
_computing_molecular_graphics 'ORTEP-3 for Windows (Farrugia, 1997)'
_computing_publication_material 'SHELXL97 (Sheldrick, 2008)'
_computing_structure_refinement 'SHELXL97 (Sheldrick, 2008)'
_computing_structure_solution 'SHELXS97 (Sheldrick, 2008)'
_diffrn_ambient_temperature 295(2)
_diffrn_measured_fraction_theta_full 0.998
_diffrn_measured_fraction_theta_max 0.998
_diffrn_measurement_device_type 'Bruker SMART APEX area-detector'
_diffrn_measurement_method '\f and \w'
_diffrn_radiation_monochromator graphite
_diffrn_radiation_source 'fine-focus sealed tube'
_diffrn_radiation_type MoK\a
_diffrn_radiation_wavelength 0.71073
_diffrn_reflns_av_R_equivalents 0.0835
_diffrn_reflns_av_sigmaI/netI 0.0966
_diffrn_reflns_limit_h_max 16
_diffrn_reflns_limit_h_min -16
_diffrn_reflns_limit_k_max 15
_diffrn_reflns_limit_k_min -13
_diffrn_reflns_limit_l_max 8
_diffrn_reflns_limit_l_min -7
_diffrn_reflns_number 5534
_diffrn_reflns_theta_full 25.99
_diffrn_reflns_theta_max 25.99
_diffrn_reflns_theta_min 1.59
_diffrn_standards_decay_% 0
_diffrn_standards_interval_count 0
_diffrn_standards_interval_time 0
_diffrn_standards_number 0
_exptl_absorpt_coefficient_mu 0.088
_exptl_absorpt_correction_T_max 0.9934
_exptl_absorpt_correction_T_min 0.9885
_exptl_absorpt_correction_type multi-scan
_exptl_absorpt_process_details '(SADABS; Bruker, 2002)'
_exptl_crystal_colour 'pale yellow'
_exptl_crystal_density_diffrn 1.287
_exptl_crystal_density_method 'not measured'
_exptl_crystal_description plate
_exptl_crystal_F_000 456
_exptl_crystal_size_max 0.12
_exptl_crystal_size_mid 0.07
_exptl_crystal_size_min 0.03
_refine_diff_density_max 0.153
_refine_diff_density_min -0.142
_refine_ls_extinction_method none
_refine_ls_goodness_of_fit_ref 1.005
_refine_ls_hydrogen_treatment constr
_refine_ls_matrix_type full
_refine_ls_number_parameters 146
_refine_ls_number_reflns 1196
_refine_ls_number_restraints 1
_refine_ls_restrained_S_all 1.005
_refine_ls_R_factor_all 0.1319
_refine_ls_R_factor_gt 0.0566
_refine_ls_shift/su_max 0.000
_refine_ls_shift/su_mean 0.000
_refine_ls_structure_factor_coef Fsqd
_refine_ls_weighting_details 'calc w=1/[\s^2^(Fo^2^)+(0.0327P)^2^] where P=(Fo^2^+2Fc^2^)/3'
_refine_ls_weighting_scheme calc
_refine_ls_wR_factor_gt 0.1095
_refine_ls_wR_factor_ref 0.1352
_reflns_number_gt 596
_reflns_number_total 1196
_reflns_threshold_expression I>2\s(I)
_cod_data_source_file wn2313.cif
_cod_data_source_block I
_cod_database_code 2221544
_cod_database_fobs_code 2221544

loop_
_symmetry_equiv_pos_as_xyz
'x, y, z'
'-x, -y, z+1/2'
'x+1/2, -y, z'
'-x+1/2, y, z+1/2'

loop_
_atom_site_type_symbol
_atom_site_label
_atom_site_fract_x
_atom_site_fract_y
_atom_site_fract_z
_atom_site_U_iso_or_equiv
_atom_site_adp_type
_atom_site_calc_flag
_atom_site_refinement_flags
_atom_site_occupancy
_atom_site_disorder_assembly
_atom_site_disorder_group
N N1 0.0897(3) 0.2763(3) 0.8805(10) 0.0761(13) Uani d . 1 . .
N N2 0.1661(3) 0.3447(3) 0.8868(7) 0.0596(11) Uani d . 1 . .
N N3 0.2589(3) 0.3020(3) 0.8840(7) 0.0578(10) Uani d . 1 . .
N N4 0.3009(3) 0.0258(3) 0.8507(8) 0.0687(13) Uani d . 1 . .
O O1 0.3829(3) -0.0715(3) 1.2273(8) 0.0842(13) Uani d . 1 . .
H H1 0.3311 -0.0391 1.2570 0.126 Uiso calc R 1 . .
C C1 0.1492(4) 0.4541(4) 0.8940(10) 0.0680(14) Uani d . 1 . .
C C2 0.0539(5) 0.4918(4) 0.9368(10) 0.084(2) Uani d . 1 . .
H H2 0.0006 0.4456 0.9619 0.101 Uiso calc R 1 . .
C C3 0.0372(6) 0.5982(5) 0.9427(11) 0.103(3) Uani d . 1 . .
H H3 -0.0274 0.6241 0.9718 0.123 Uiso calc R 1 . .
C C4 0.1147(7) 0.6647(5) 0.9060(11) 0.113(3) Uani d . 1 . .
H H4 0.1035 0.7365 0.9139 0.136 Uiso calc R 1 . .
C C5 0.2086(6) 0.6287(4) 0.8579(11) 0.107(2) Uani d . 1 . .
H H5 0.2605 0.6758 0.8274 0.128 Uiso calc R 1 . .
C C6 0.2278(5) 0.5209(4) 0.8539(9) 0.0877(19) Uani d . 1 . .
H H6 0.2925 0.4954 0.8247 0.105 Uiso calc R 1 . .
C C7 0.2401(3) 0.2000(3) 0.8766(9) 0.0602(13) Uani d . 1 . .
C C8 0.1364(3) 0.1845(4) 0.8733(11) 0.0720(15) Uani d . 1 . .
H H8 0.1041 0.1197 0.8669 0.086 Uiso calc R 1 . .
C C9 0.3212(4) 0.1209(4) 0.8771(10) 0.0673(14) Uani d . 1 . .
H H9 0.3884 0.1414 0.8972 0.081 Uiso calc R 1 . .
C C10 0.3852(3) -0.0487(4) 0.8635(14) 0.0854(19) Uani d . 1 . .
H H10A 0.4489 -0.0112 0.8791 0.103 Uiso calc R 1 . .
H H10B 0.3888 -0.0894 0.7408 0.103 Uiso calc R 1 . .
C C11 0.3691(4) -0.1209(4) 1.0410(13) 0.077(2) Uani d . 1 . .
H H11A 0.3006 -0.1491 1.0349 0.093 Uiso calc R 1 . .
H H11B 0.4163 -0.1791 1.0308 0.093 Uiso calc R 1 . .

loop_
_atom_site_aniso_label
_atom_site_aniso_U_11
_atom_site_aniso_U_22
_atom_site_aniso_U_33
_atom_site_aniso_U_12
_atom_site_aniso_U_13
_atom_site_aniso_U_23
N1 0.066(2) 0.051(2) 0.111(4) -0.004(2) 0.003(4) 0.007(4)
N2 0.076(3) 0.046(2) 0.057(3) -0.001(2) 0.002(3) 0.005(3)
N3 0.071(2) 0.052(2) 0.051(3) -0.0108(19) -0.002(3) 0.001(3)
N4 0.063(2) 0.054(2) 0.089(4) 0.005(2) 0.012(3) 0.009(3)
O1 0.070(3) 0.066(3) 0.117(4) 0.0067(19) -0.014(2) -0.001(3)
C1 0.100(4) 0.052(3) 0.053(4) -0.004(3) 0.008(4) -0.006(4)
C2 0.105(4) 0.062(4) 0.086(6) 0.009(3) 0.001(4) -0.005(3)
C3 0.156(7) 0.061(4) 0.092(6) 0.023(4) -0.005(5) 0.002(4)
C4 0.207(9) 0.055(4) 0.077(6) 0.013(5) 0.013(7) -0.010(4)
C5 0.181(8) 0.057(4) 0.083(6) -0.028(4) 0.043(6) -0.011(4)
C6 0.132(5) 0.056(3) 0.075(5) -0.023(3) 0.020(5) -0.004(4)
C7 0.064(3) 0.050(3) 0.066(4) -0.008(2) -0.001(4) 0.013(3)
C8 0.068(3) 0.047(3) 0.101(5) 0.000(2) -0.012(5) 0.012(4)
C9 0.063(3) 0.066(3) 0.073(4) -0.007(2) -0.004(4) 0.014(5)
C10 0.069(3) 0.064(3) 0.124(6) 0.018(3) 0.017(5) -0.011(5)
C11 0.055(3) 0.045(3) 0.132(7) 0.012(3) 0.010(4) 0.007(5)

loop_
_atom_type_symbol
_atom_type_description
_atom_type_scat_dispersion_real
_atom_type_scat_dispersion_imag
_atom_type_scat_source
C C 0.0033 0.0016 'International Tables Vol C Tables 4.2.6.8 and 6.1.1.4'
H H 0.0000 0.0000 'International Tables Vol C Tables 4.2.6.8 and 6.1.1.4'
N N 0.0061 0.0033 'International Tables Vol C Tables 4.2.6.8 and 6.1.1.4'
O O 0.0106 0.0060 'International Tables Vol C Tables 4.2.6.8 and 6.1.1.4'

loop_
_geom_angle_atom_site_label_1
_geom_angle_atom_site_label_2
_geom_angle_atom_site_label_3
_geom_angle_site_symmetry_1
_geom_angle_site_symmetry_3
_geom_angle
_geom_angle_publ_flag
C8 N1 N2 . . 103.5(4) ?
N1 N2 N3 . . 114.8(3) ?
N1 N2 C1 . . 122.1(4) ?
N3 N2 C1 . . 123.1(4) ?
C7 N3 N2 . . 103.4(3) ?
C9 N4 C10 . . 117.4(4) ?
C11 O1 H1 . . 109.5 ?
C6 C1 C2 . . 120.8(5) ?
C6 C1 N2 . . 119.5(5) ?
C2 C1 N2 . . 119.7(5) ?
C1 C2 C3 . . 119.8(6) ?
C1 C2 H2 . . 120.1 ?
C3 C2 H2 . . 120.1 ?
C4 C3 C2 . . 119.8(7) ?
C4 C3 H3 . . 120.1 ?
C2 C3 H3 . . 120.1 ?
C3 C4 C5 . . 121.1(6) ?
C3 C4 H4 . . 119.4 ?
C5 C4 H4 . . 119.4 ?
C4 C5 C6 . . 120.1(6) ?
C4 C5 H5 . . 119.9 ?
C6 C5 H5 . . 119.9 ?
C1 C6 C5 . . 118.3(6) ?
C1 C6 H6 . . 120.8 ?
C5 C6 H6 . . 120.8 ?
N3 C7 C8 . . 109.0(4) ?
N3 C7 C9 . . 122.7(4) ?
C8 C7 C9 . . 128.3(4) ?
N1 C8 C7 . . 109.3(4) ?
N1 C8 H8 . . 125.4 ?
C7 C8 H8 . . 125.4 ?
N4 C9 C7 . . 120.7(4) ?
N4 C9 H9 . . 119.6 ?
C7 C9 H9 . . 119.6 ?
N4 C10 C11 . . 109.7(5) ?
N4 C10 H10A . . 109.7 ?
C11 C10 H10A . . 109.7 ?
N4 C10 H10B . . 109.7 ?
C11 C10 H10B . . 109.7 ?
H10A C10 H10B . . 108.2 ?
O1 C11 C10 . . 113.5(5) ?
O1 C11 H11A . . 108.9 ?
C10 C11 H11A . . 108.9 ?
O1 C11 H11B . . 108.9 ?
C10 C11 H11B . . 108.9 ?
H11A C11 H11B . . 107.7 ?

loop_
_geom_bond_atom_site_label_1
_geom_bond_atom_site_label_2
_geom_bond_site_symmetry_2
_geom_bond_distance
_geom_bond_publ_flag
N1 C8 . 1.324(5) ?
N1 N2 . 1.330(5) ?
N2 N3 . 1.336(5) ?
N2 C1 . 1.415(6) ?
N3 C7 . 1.327(5) ?
N4 C9 . 1.255(5) ?
N4 C10 . 1.461(5) ?
O1 C11 . 1.403(8) ?
O1 H1 . 0.8200 ?
C1 C6 . 1.365(7) ?
C1 C2 . 1.371(7) ?
C2 C3 . 1.377(7) ?
C2 H2 . 0.9300 ?
C3 C4 . 1.347(9) ?
C3 H3 . 0.9300 ?
C4 C5 . 1.354(8) ?
C4 H4 . 0.9300 ?
C5 C6 . 1.400(7) ?
C5 H5 . 0.9300 ?
C6 H6 . 0.9300 ?
C7 C8 . 1.376(6) ?
C7 C9 . 1.468(6) ?
C8 H8 . 0.9300 ?
C9 H9 . 0.9300 ?
C10 C11 . 1.514(9) ?
C10 H10A . 0.9700 ?
C10 H10B . 0.9700 ?
C11 H11A . 0.9700 ?
C11 H11B . 0.9700 ?

loop_
_geom_hbond_atom_site_label_D
_geom_hbond_atom_site_label_H
_geom_hbond_atom_site_label_A
_geom_hbond_site_symmetry_A
_geom_hbond_distance_DH
_geom_hbond_distance_HA
_geom_hbond_distance_DA
_geom_hbond_angle_DHA
O1 H1 N4 4 0.82 2.02 2.835(6) 173.1

loop_
_geom_torsion_atom_site_label_1
_geom_torsion_atom_site_label_2
_geom_torsion_atom_site_label_3
_geom_torsion_atom_site_label_4
_geom_torsion_site_symmetry_1
_geom_torsion_site_symmetry_2
_geom_torsion_site_symmetry_3
_geom_torsion_site_symmetry_4
_geom_torsion
_geom_torsion_publ_flag
C8 N1 N2 N3 . . . . 0.0(8) ?
C8 N1 N2 C1 . . . . 179.4(6) ?
N1 N2 N3 C7 . . . . -0.3(7) ?
C1 N2 N3 C7 . . . . -179.8(5) ?
N1 N2 C1 C6 . . . . -165.0(6) ?
N3 N2 C1 C6 . . . . 14.4(9) ?
N1 N2 C1 C2 . . . . 13.6(10) ?
N3 N2 C1 C2 . . . . -166.9(6) ?
C6 C1 C2 C3 . . . . -1.0(11) ?
N2 C1 C2 C3 . . . . -179.6(6) ?
C1 C2 C3 C4 . . . . 0.1(11) ?
C2 C3 C4 C5 . . . . 1.8(12) ?
C3 C4 C5 C6 . . . . -2.8(12) ?
C2 C1 C6 C5 . . . . 0.1(10) ?
N2 C1 C6 C5 . . . . 178.7(6) ?
C4 C5 C6 C1 . . . . 1.8(11) ?
N2 N3 C7 C8 . . . . 0.5(7) ?
N2 N3 C7 C9 . . . . -178.2(5) ?
N2 N1 C8 C7 . . . . 0.4(8) ?
N3 C7 C8 N1 . . . . -0.6(8) ?
C9 C7 C8 N1 . . . . 178.0(6) ?
C10 N4 C9 C7 . . . . -176.9(6) ?
N3 C7 C9 N4 . . . . -173.2(6) ?
C8 C7 C9 N4 . . . . 8.4(11) ?
C9 N4 C10 C11 . . . . 115.1(7) ?
N4 C10 C11 O1 . . . . -71.2(6) ?

loop_
_cod_related_entry_id
_cod_related_entry_database
_cod_related_entry_code
1 ChemSpider 24741896
